data_4079993
loop_
_publ_author_name
'Berenguer, Jes\'us R.'
'Fern\'andez, Julio'
'Lalinde, Elena'
'S\'anchez, Sergio'

_publ_section_title
;
 New Trans-Configured Acetylide--Cyanide Platinum(II) Anions:
 Spectroscopic and Optical Studies
;
_journal_issue 3
_journal_name_full Organometallics
_journal_page_first 835
_journal_paper_doi 10.1021/om301134k
_journal_volume 32
_journal_year 2013
_chemical_formula_sum 'C59.33 H90.67 N4 O Pt'
_chemical_formula_weight 1071.1
_chemical_name_common jfc162
_chemical_name_systematic
;
 ?
;
_space_group_IT_number 148
_symmetry_cell_setting trigonal
_symmetry_space_group_name_Hall '-R 3'
_symmetry_space_group_name_H-M 'R -3 :H'
_atom_sites_solution_hydrogens geom
_atom_sites_solution_primary direct
_atom_sites_solution_secondary difmap
_audit_conform_dict_location ftp://ftp.iucr.org/pub/cif_core.dic
_audit_conform_dict_name cif_core.dic
_audit_conform_dict_version 2.4
_audit_creation_date 2011-03-22T16:37:11-00:00
_audit_creation_method 'WinGX routine CIF_UPDATE'
_cell_angle_alpha 90
_cell_angle_beta 90
_cell_angle_gamma 120
_cell_formula_units_Z 9
_cell_length_a 36.693(3)
_cell_length_b 36.693(3)
_cell_length_c 11.8290(5)
_cell_measurement_reflns_used 6091
_cell_measurement_temperature 173.0(10)
_cell_volume 13792.6(17)
_computing_cell_refinement 'HKL Scalepack (Otwinowski & Minor 1997)'
_computing_data_collection 'Collect (Bruker AXS BV, 1997-2004)'
_computing_data_reduction 'HKL Denzo and Scalepack (Otwinowski & Minor 1997)'
_computing_structure_refinement 'SHELXL-97 (Sheldrick, 2008)'
_diffrn_ambient_temperature 173.0(10)
_diffrn_detector_area_resol_mean 9
_diffrn_measured_fraction_theta_full 0.997
_diffrn_measured_fraction_theta_max 0.997
_diffrn_measurement_device '95mm CCD camera on \k-goniostat'
_diffrn_measurement_device_type KappaCCD
_diffrn_measurement_method CCD
_diffrn_orient_matrix_type 'by Bruker AXS Collect from scalepack cell'
_diffrn_orient_matrix_UB_11 0.0155484
_diffrn_orient_matrix_UB_12 -0.0017347
_diffrn_orient_matrix_UB_13 -0.0673183
_diffrn_orient_matrix_UB_21 0.020144
_diffrn_orient_matrix_UB_22 -0.0028408
_diffrn_orient_matrix_UB_23 0.0511246
_diffrn_orient_matrix_UB_31 -0.0185139
_diffrn_orient_matrix_UB_32 -0.0312924
_diffrn_orient_matrix_UB_33 -0.0009095
_diffrn_radiation_monochromator graphite
_diffrn_radiation_type MoK\a
_diffrn_radiation_wavelength 0.71073
_diffrn_reflns_av_unetI/netI 0.0878
_diffrn_reflns_limit_h_max 21
_diffrn_reflns_limit_h_min -44
_diffrn_reflns_limit_k_max 44
_diffrn_reflns_limit_k_min 0
_diffrn_reflns_limit_l_max 14
_diffrn_reflns_limit_l_min 0
_diffrn_reflns_number 5812
_diffrn_reflns_theta_full 25.68
_diffrn_reflns_theta_max 25.68
_diffrn_reflns_theta_min 2.42
_exptl_absorpt_coefficient_mu 2.323
_exptl_absorpt_correction_T_max 0.779
_exptl_absorpt_correction_T_min 0.663
_exptl_absorpt_correction_type multi-scan
_exptl_absorpt_process_details
;
        multi-scan from symmetry-related measurements
 Sortav (Blessing 1995)
;
_exptl_crystal_colour pink
_exptl_crystal_density_diffrn 1.161
_exptl_crystal_density_method 'not measured'
_exptl_crystal_description block
_exptl_crystal_F_000 4860
_exptl_crystal_size_max 0.1
_exptl_crystal_size_mid 0.1
_exptl_crystal_size_min 0.1
_platon_squeeze_details
;
platon (Spek 1995)
;
_refine_diff_density_max 2.061
_refine_diff_density_min -1.273
_refine_diff_density_rms 0.154
_refine_ls_extinction_method none
_refine_ls_goodness_of_fit_ref 1.053
_refine_ls_hydrogen_treatment constr
_refine_ls_matrix_type full
_refine_ls_number_parameters 209
_refine_ls_number_reflns 5812
_refine_ls_number_restraints 63
_refine_ls_restrained_S_all 1.105
_refine_ls_R_factor_all 0.1072
_refine_ls_R_factor_gt 0.073
_refine_ls_shift/su_max 0
_refine_ls_shift/su_mean 0
_refine_ls_structure_factor_coef Fsqd
_refine_ls_weighting_details 'calc w=1/[\s^2^(Fo^2^)+(0.0654P)^2^+258.6019P] where P=(Fo^2^+2Fc^2^)/3'
_refine_ls_weighting_scheme calc
_refine_ls_wR_factor_gt 0.1581
_refine_ls_wR_factor_ref 0.1714
_reflns_number_gt 4302
_reflns_number_total 5812
_reflns_threshold_expression >2\s(I)
_cod_data_source_file om301134k_si_003.cif
_cod_data_source_block complex4.0.66EtOH.0.33H2O
_cod_depositor_comments
;
The following automatic conversions were performed:

'_symmetry_cell_setting' value 'Trigonal' changed to 'trigonal'
according to /home/saulius/struct/CIF-dictionaries/cif_core.dic
dictionary named 'cif_core.dic' version 2.4.2 from 2011-04-26.

Automatic conversion script
Id: cif_fix_values 1891 2012-01-12 08:04:46Z andrius 
;
_cod_original_cell_volume 13792.6(15)
_cod_original_sg_symbol_H-M 'R -3'
_cod_database_code 4079993

loop_
_symmetry_equiv_pos_as_xyz
'x, y, z'
'-y, x-y, z'
'-x+y, -x, z'
'x+2/3, y+1/3, z+1/3'
'-y+2/3, x-y+1/3, z+1/3'
'-x+y+2/3, -x+1/3, z+1/3'
'x+1/3, y+2/3, z+2/3'
'-y+1/3, x-y+2/3, z+2/3'
'-x+y+1/3, -x+2/3, z+2/3'
'-x, -y, -z'
'y, -x+y, -z'
'x-y, x, -z'
'-x+2/3, -y+1/3, -z+1/3'
'y+2/3, -x+y+1/3, -z+1/3'
'x-y+2/3, x+1/3, -z+1/3'
'-x+1/3, -y+2/3, -z+2/3'
'y+1/3, -x+y+2/3, -z+2/3'
'x-y+1/3, x+2/3, -z+2/3'

loop_
_atom_site_label
_atom_site_type_symbol
_atom_site_fract_x
_atom_site_fract_y
_atom_site_fract_z
_atom_site_U_iso_or_equiv
_atom_site_adp_type
_atom_site_occupancy
_atom_site_symmetry_multiplicity
_atom_site_calc_flag
_atom_site_refinement_flags
_atom_site_disorder_assembly
_atom_site_disorder_group
Pt1 Pt 0 -0.5 0 0.03141(18) Uani 1 2 d S . .
N1 N 0.0003(3) -0.5854(3) 0.0003(8) 0.062(3) Uani 1 1 d . . .
C1 C -0.0002(3) -0.5544(3) -0.0001(8) 0.042(2) Uani 1 1 d . . .
C2 C -0.0558(3) -0.5278(3) -0.0783(8) 0.046(2) Uani 1 1 d . . .
C3 C -0.0895(3) -0.5449(3) -0.1217(9) 0.054(3) Uani 1 1 d . . .
C4 C -0.1308(5) -0.5652(4) -0.1781(11) 0.0931(16) Uani 1 1 d D . .
C5 C -0.1677(4) -0.5837(3) -0.1176(13) 0.0931(16) Uani 1 1 d D . .
H5 H -0.1659 -0.5827 -0.0374 0.112 Uiso 1 1 calc R . .
C6 C -0.2076(5) -0.6038(4) -0.1663(11) 0.0931(16) Uani 1 1 d D . .
H6 H -0.2323 -0.6164 -0.1213 0.112 Uiso 1 1 calc R . .
C7 C -0.2094(5) -0.6045(4) -0.2796(11) 0.0931(16) Uani 1 1 d D . .
H7 H -0.2365 -0.6177 -0.3136 0.112 Uiso 1 1 calc R . .
C8 C -0.1737(4) -0.5869(4) -0.3529(11) 0.0931(16) Uani 1 1 d D . .
C9 C -0.1738(5) -0.5871(4) -0.4683(11) 0.0931(16) Uani 1 1 d D . .
H9 H -0.2001 -0.6002 -0.5067 0.112 Uiso 1 1 calc R . .
C10 C -0.1385(4) -0.5695(4) -0.5293(13) 0.0931(16) Uani 1 1 d D . .
H10 H -0.1408 -0.5709 -0.6094 0.112 Uiso 1 1 calc R . .
C11 C -0.0989(5) -0.5496(4) -0.4826(11) 0.0931(16) Uani 1 1 d D . .
H11 H -0.0745 -0.5371 -0.5289 0.112 Uiso 1 1 calc R . .
C12 C -0.0958(5) -0.5482(4) -0.3637(11) 0.0931(16) Uani 1 1 d D . .
H12 H -0.0689 -0.535 -0.3287 0.112 Uiso 1 1 calc R . .
C13 C -0.1329(4) -0.5666(3) -0.2958(11) 0.0931(16) Uani 1 1 d D . .
N2 N 0.4314(3) 0.0979(3) 0.8342(8) 0.080(3) Uani 1 1 d D . .
C20 C 0.4669(7) 0.1313(6) 0.8884(12) 0.070(3) Uani 0.5 1 d PD A 1
H20A H 0.463 0.1558 0.901 0.084 Uiso 0.5 1 calc PR A 1
H20B H 0.4929 0.1404 0.8439 0.084 Uiso 0.5 1 calc PR A 1
C21 C 0.4682(8) 0.1110(7) 1.0006(16) 0.070(3) Uani 0.5 1 d PD A 1
H21A H 0.4811 0.0931 0.9894 0.084 Uiso 0.5 1 calc PR A 1
H21B H 0.4394 0.0934 1.0307 0.084 Uiso 0.5 1 calc PR A 1
C22 C 0.4951(8) 0.1474(7) 1.0837(13) 0.070(3) Uani 0.5 1 d PD A 1
H22A H 0.5226 0.1671 1.0489 0.084 Uiso 0.5 1 calc PR A 1
H22B H 0.4805 0.1632 1.1015 0.084 Uiso 0.5 1 calc PR A 1
C23 C 0.5019(8) 0.1285(8) 1.1929(17) 0.070(3) Uani 0.5 1 d PD A 1
H23A H 0.5185 0.1511 1.2467 0.104 Uiso 0.5 1 calc PR A 1
H23B H 0.5169 0.1134 1.1748 0.104 Uiso 0.5 1 calc PR A 1
H23C H 0.4745 0.1089 1.2265 0.104 Uiso 0.5 1 calc PR A 1
C30 C 0.4297(6) 0.1202(6) 0.7059(11) 0.070(3) Uani 0.5 1 d PD A 1
H30A H 0.4085 0.0972 0.6582 0.084 Uiso 0.5 1 calc PR A 1
H30B H 0.4188 0.1395 0.7215 0.084 Uiso 0.5 1 calc PR A 1
C31 C 0.4697(7) 0.1447(8) 0.6337(18) 0.070(3) Uani 0.5 1 d PD A 1
H31A H 0.4924 0.1669 0.6801 0.084 Uiso 0.5 1 calc PR A 1
H31B H 0.4793 0.1253 0.6068 0.084 Uiso 0.5 1 calc PR A 1
C32 C 0.4605(7) 0.1644(7) 0.5337(16) 0.070(3) Uani 0.5 1 d PD A 1
H32A H 0.4397 0.1418 0.4842 0.084 Uiso 0.5 1 calc PR A 1
H32B H 0.4478 0.181 0.5612 0.084 Uiso 0.5 1 calc PR A 1
C33 C 0.4979(7) 0.1916(7) 0.4679(18) 0.070(3) Uani 0.5 1 d PD A 1
H33A H 0.4907 0.2057 0.4089 0.105 Uiso 0.5 1 calc PR A 1
H33B H 0.5087 0.1747 0.4327 0.105 Uiso 0.5 1 calc PR A 1
H33C H 0.5195 0.2127 0.5176 0.105 Uiso 0.5 1 calc PR A 1
C40 C 0.3872(5) 0.0739(6) 0.8636(17) 0.055(2) Uani 0.5 1 d PD A 1
H40A H 0.3823 0.0497 0.9112 0.066 Uiso 0.5 1 calc PR A 1
H40B H 0.3703 0.0628 0.7938 0.066 Uiso 0.5 1 calc PR A 1
C41 C 0.3726(5) 0.1009(7) 0.9281(17) 0.055(2) Uani 0.5 1 d PD A 1
H41A H 0.3901 0.1133 0.9964 0.066 Uiso 0.5 1 calc PR A 1
H41B H 0.3752 0.124 0.8793 0.066 Uiso 0.5 1 calc PR A 1
C42 C 0.3294(7) 0.0737(7) 0.9594(19) 0.055(2) Uani 0.5 1 d P A 1
H42A H 0.3272 0.0536 1.0183 0.066 Uiso 0.5 1 calc PR A 1
H42B H 0.3127 0.0577 0.8929 0.066 Uiso 0.5 1 calc PR A 1
C43 C 0.3131(7) 0.1023(7) 1.0049(17) 0.055(2) Uani 0.5 1 d P A 1
H43A H 0.2836 0.085 1.0276 0.083 Uiso 0.5 1 calc PR A 1
H43B H 0.3154 0.122 0.9456 0.083 Uiso 0.5 1 calc PR A 1
H43C H 0.33 0.1181 1.0703 0.083 Uiso 0.5 1 calc PR A 1
C50 C 0.4485(7) 0.0694(6) 0.7878(17) 0.066(2) Uani 0.5 1 d PD A 1
H50A H 0.4744 0.0889 0.7462 0.08 Uiso 0.5 1 calc PR A 1
H50B H 0.458 0.0608 0.8558 0.08 Uiso 0.5 1 calc PR A 1
C51 C 0.4315(7) 0.0378(6) 0.729(2) 0.066(2) Uani 0.5 1 d PD A 1
H51A H 0.4572 0.0424 0.6889 0.08 Uiso 0.5 1 calc PR A 1
H51B H 0.4181 0.048 0.6749 0.08 Uiso 0.5 1 calc PR A 1
C52 C 0.4056(7) -0.0069(6) 0.703(2) 0.066(2) Uani 0.5 1 d PD A 1
H52A H 0.3845 -0.0114 0.6445 0.08 Uiso 0.5 1 calc PR A 1
H52B H 0.3907 -0.0229 0.7716 0.08 Uiso 0.5 1 calc PR A 1
C53 C 0.4352(7) -0.0208(8) 0.6607(19) 0.066(2) Uani 0.5 1 d PD A 1
H53A H 0.4195 -0.0511 0.6452 0.1 Uiso 0.5 1 calc PR A 1
H53B H 0.4567 -0.0149 0.7182 0.1 Uiso 0.5 1 calc PR A 1
H53C H 0.4488 -0.0056 0.5911 0.1 Uiso 0.5 1 calc PR A 1
C21B C 0.4779(8) 0.1365(7) 1.0321(17) 0.070(3) Uani 0.5 1 d PD A 2
H21C H 0.5011 0.1592 0.9883 0.084 Uiso 0.5 1 calc PR A 2
H21D H 0.4588 0.1469 1.0564 0.084 Uiso 0.5 1 calc PR A 2
C20B C 0.4536(8) 0.0982(7) 0.9561(16) 0.070(3) Uani 0.5 1 d PD A 2
H20C H 0.4309 0.0765 1.0036 0.084 Uiso 0.5 1 calc PR A 2
H20D H 0.4732 0.0876 0.9396 0.084 Uiso 0.5 1 calc PR A 2
C23B C 0.5237(7) 0.1639(7) 1.2011(17) 0.070(3) Uani 0.5 1 d PD A 2
H23D H 0.5354 0.1554 1.2635 0.104 Uiso 0.5 1 calc PR A 2
H23E H 0.508 0.1768 1.2317 0.104 Uiso 0.5 1 calc PR A 2
H23F H 0.5466 0.1843 1.1531 0.104 Uiso 0.5 1 calc PR A 2
C22B C 0.4955(8) 0.1271(7) 1.1343(18) 0.070(3) Uani 0.5 1 d PD A 2
H22C H 0.472 0.1072 1.183 0.084 Uiso 0.5 1 calc PR A 2
H22D H 0.5111 0.1128 1.11 0.084 Uiso 0.5 1 calc PR A 2
C30B C 0.4638(6) 0.1336(7) 0.7785(14) 0.070(3) Uani 0.5 1 d PD A 2
H30C H 0.4888 0.1304 0.7676 0.084 Uiso 0.5 1 calc PR A 2
H30D H 0.4722 0.1594 0.8234 0.084 Uiso 0.5 1 calc PR A 2
C31B C 0.4455(7) 0.1363(8) 0.6631(15) 0.070(3) Uani 0.5 1 d PD A 2
H31C H 0.4274 0.1077 0.6322 0.084 Uiso 0.5 1 calc PR A 2
H31D H 0.4282 0.1499 0.6725 0.084 Uiso 0.5 1 calc PR A 2
C32B C 0.4812(7) 0.1616(8) 0.5832(14) 0.070(3) Uani 0.5 1 d PD A 2
H32C H 0.4968 0.1466 0.5671 0.084 Uiso 0.5 1 calc PR A 2
H32D H 0.501 0.1893 0.617 0.084 Uiso 0.5 1 calc PR A 2
C33B C 0.4622(8) 0.1676(8) 0.4731(18) 0.070(3) Uani 0.5 1 d PD A 2
H33D H 0.4847 0.1835 0.4186 0.105 Uiso 0.5 1 calc PR A 2
H33E H 0.4474 0.183 0.4898 0.105 Uiso 0.5 1 calc PR A 2
H33F H 0.4423 0.14 0.4412 0.105 Uiso 0.5 1 calc PR A 2
C40B C 0.3980(6) 0.1094(6) 0.8911(17) 0.055(2) Uani 0.5 1 d PD A 2
H40C H 0.4145 0.135 0.9375 0.066 Uiso 0.5 1 calc PR A 2
H40D H 0.3855 0.1175 0.8286 0.066 Uiso 0.5 1 calc PR A 2
C41B C 0.3618(6) 0.0782(7) 0.9643(17) 0.055(2) Uani 0.5 1 d PD A 2
H41C H 0.3469 0.0508 0.9247 0.066 Uiso 0.5 1 calc PR A 2
H41D H 0.3732 0.074 1.0358 0.066 Uiso 0.5 1 calc PR A 2
C42B C 0.3311(5) 0.0924(7) 0.9910(18) 0.055(2) Uani 0.5 1 d PD A 2
H42C H 0.3216 0.0992 0.9195 0.066 Uiso 0.5 1 calc PR A 2
H42D H 0.3454 0.1185 1.0365 0.066 Uiso 0.5 1 calc PR A 2
C43B C 0.2929(6) 0.0599(6) 1.0551(16) 0.055(2) Uani 0.5 1 d PD A 2
H43D H 0.2737 0.0706 1.0687 0.083 Uiso 0.5 1 calc PR A 2
H43E H 0.3019 0.054 1.1276 0.083 Uiso 0.5 1 calc PR A 2
H43F H 0.2786 0.0339 1.0105 0.083 Uiso 0.5 1 calc PR A 2
C50B C 0.4069(7) 0.0540(5) 0.7998(17) 0.066(2) Uani 0.5 1 d PD A 2
H50C H 0.3785 0.0501 0.7873 0.08 Uiso 0.5 1 calc PR A 2
H50D H 0.4046 0.0386 0.8704 0.08 Uiso 0.5 1 calc PR A 2
C53B C 0.3933(7) -0.0412(7) 0.6104(18) 0.066(2) Uani 0.5 1 d PD A 2
H53D H 0.4053 -0.0591 0.5911 0.1 Uiso 0.5 1 calc PR A 2
H53E H 0.3855 -0.0322 0.541 0.1 Uiso 0.5 1 calc PR A 2
H53F H 0.3683 -0.0572 0.6576 0.1 Uiso 0.5 1 calc PR A 2
C51B C 0.4103(8) 0.0266(8) 0.7092(19) 0.066(2) Uani 0.5 1 d PD A 2
H51C H 0.3802 0.0094 0.6884 0.08 Uiso 0.5 1 calc PR A 2
H51D H 0.4226 0.0475 0.6474 0.08 Uiso 0.5 1 calc PR A 2
C52B C 0.4255(7) -0.0031(7) 0.674(2) 0.066(2) Uani 0.5 1 d PD A 2
H52C H 0.4338 -0.0125 0.743 0.08 Uiso 0.5 1 calc PR A 2
H52D H 0.4508 0.0124 0.6265 0.08 Uiso 0.5 1 calc PR A 2

loop_
_atom_site_aniso_label
_atom_site_aniso_U_11
_atom_site_aniso_U_22
_atom_site_aniso_U_33
_atom_site_aniso_U_23
_atom_site_aniso_U_13
_atom_site_aniso_U_12
Pt1 0.0321(3) 0.0231(3) 0.0419(3) -0.0064(2) -0.0130(2) 0.0160(2)
N1 0.077(7) 0.042(5) 0.083(6) -0.017(4) -0.035(5) 0.042(5)
C1 0.045(6) 0.042(6) 0.051(5) -0.014(4) -0.024(4) 0.030(5)
C2 0.046(6) 0.028(5) 0.064(6) -0.013(4) -0.026(5) 0.020(5)
C3 0.054(7) 0.037(6) 0.073(7) -0.018(5) -0.025(5) 0.024(5)
C4 0.123(4) 0.067(3) 0.109(4) -0.026(3) -0.046(3) 0.062(3)
C5 0.123(4) 0.067(3) 0.109(4) -0.026(3) -0.046(3) 0.062(3)
C6 0.123(4) 0.067(3) 0.109(4) -0.026(3) -0.046(3) 0.062(3)
C7 0.123(4) 0.067(3) 0.109(4) -0.026(3) -0.046(3) 0.062(3)
C8 0.123(4) 0.067(3) 0.109(4) -0.026(3) -0.046(3) 0.062(3)
C9 0.123(4) 0.067(3) 0.109(4) -0.026(3) -0.046(3) 0.062(3)
C10 0.123(4) 0.067(3) 0.109(4) -0.026(3) -0.046(3) 0.062(3)
C11 0.123(4) 0.067(3) 0.109(4) -0.026(3) -0.046(3) 0.062(3)
C12 0.123(4) 0.067(3) 0.109(4) -0.026(3) -0.046(3) 0.062(3)
C13 0.123(4) 0.067(3) 0.109(4) -0.026(3) -0.046(3) 0.062(3)
N2 0.048(6) 0.046(5) 0.166(10) 0.020(6) -0.012(6) 0.038(5)
C20 0.084(7) 0.088(7) 0.049(7) 0.015(5) -0.014(5) 0.053(7)
C21 0.084(7) 0.088(7) 0.049(7) 0.015(5) -0.014(5) 0.053(7)
C22 0.084(7) 0.088(7) 0.049(7) 0.015(5) -0.014(5) 0.053(7)
C23 0.084(7) 0.088(7) 0.049(7) 0.015(5) -0.014(5) 0.053(7)
C30 0.081(7) 0.081(7) 0.061(7) 0.009(5) -0.014(5) 0.049(6)
C31 0.081(7) 0.081(7) 0.061(7) 0.009(5) -0.014(5) 0.049(6)
C32 0.081(7) 0.081(7) 0.061(7) 0.009(5) -0.014(5) 0.049(6)
C33 0.081(7) 0.081(7) 0.061(7) 0.009(5) -0.014(5) 0.049(6)
C40 0.066(5) 0.065(6) 0.060(5) -0.002(4) 0.001(4) 0.051(5)
C41 0.066(5) 0.065(6) 0.060(5) -0.002(4) 0.001(4) 0.051(5)
C42 0.066(5) 0.065(6) 0.060(5) -0.002(4) 0.001(4) 0.051(5)
C43 0.066(5) 0.065(6) 0.060(5) -0.002(4) 0.001(4) 0.051(5)
C50 0.075(7) 0.085(6) 0.072(5) 0.013(4) 0.015(5) 0.064(6)
C51 0.075(7) 0.085(6) 0.072(5) 0.013(4) 0.015(5) 0.064(6)
C52 0.075(7) 0.085(6) 0.072(5) 0.013(4) 0.015(5) 0.064(6)
C53 0.075(7) 0.085(6) 0.072(5) 0.013(4) 0.015(5) 0.064(6)
C21B 0.084(7) 0.088(7) 0.049(7) 0.015(5) -0.014(5) 0.053(7)
C20B 0.084(7) 0.088(7) 0.049(7) 0.015(5) -0.014(5) 0.053(7)
C23B 0.084(7) 0.088(7) 0.049(7) 0.015(5) -0.014(5) 0.053(7)
C22B 0.084(7) 0.088(7) 0.049(7) 0.015(5) -0.014(5) 0.053(7)
C30B 0.081(7) 0.081(7) 0.061(7) 0.009(5) -0.014(5) 0.049(6)
C31B 0.081(7) 0.081(7) 0.061(7) 0.009(5) -0.014(5) 0.049(6)
C32B 0.081(7) 0.081(7) 0.061(7) 0.009(5) -0.014(5) 0.049(6)
C33B 0.081(7) 0.081(7) 0.061(7) 0.009(5) -0.014(5) 0.049(6)
C40B 0.066(5) 0.065(6) 0.060(5) -0.002(4) 0.001(4) 0.051(5)
C41B 0.066(5) 0.065(6) 0.060(5) -0.002(4) 0.001(4) 0.051(5)
C42B 0.066(5) 0.065(6) 0.060(5) -0.002(4) 0.001(4) 0.051(5)
C43B 0.066(5) 0.065(6) 0.060(5) -0.002(4) 0.001(4) 0.051(5)
C50B 0.075(7) 0.085(6) 0.072(5) 0.013(4) 0.015(5) 0.064(6)
C53B 0.075(7) 0.085(6) 0.072(5) 0.013(4) 0.015(5) 0.064(6)
C51B 0.075(7) 0.085(6) 0.072(5) 0.013(4) 0.015(5) 0.064(6)
C52B 0.075(7) 0.085(6) 0.072(5) 0.013(4) 0.015(5) 0.064(6)

loop_
_atom_type_symbol
_atom_type_description
_atom_type_scat_dispersion_real
_atom_type_scat_dispersion_imag
_atom_type_scat_source
Pt Pt -1.7033 8.3905 'International Tables Vol C Tables 4.2.6.8 and 6.1.1.4'
N N 0.0061 0.0033 'International Tables Vol C Tables 4.2.6.8 and 6.1.1.4'
C C 0.0033 0.0016 'International Tables Vol C Tables 4.2.6.8 and 6.1.1.4'
H H 0 0 'International Tables Vol C Tables 4.2.6.8 and 6.1.1.4'
O O 0.0106 0.006 'International Tables Vol C Tables 4.2.6.8 and 6.1.1.4'

loop_
_geom_angle_atom_site_label_1
_geom_angle_atom_site_label_2
_geom_angle_atom_site_label_3
_geom_angle
_geom_angle_site_symmetry_1
_geom_angle_site_symmetry_3
C1 Pt1 C1 180.0000(10) . 10_545
C1 Pt1 C2 89.9(3) . .
C1 Pt1 C2 90.1(3) 10_545 .
C1 Pt1 C2 90.1(3) . 10_545
C1 Pt1 C2 89.9(3) 10_545 10_545
C2 Pt1 C2 180.0(4) . 10_545
N1 C1 Pt1 178.9(8) . .
C3 C2 Pt1 178.0(11) . .
C2 C3 C4 178.4(12) . .
C5 C4 C13 118.6(14) . .
C5 C4 C3 121.7(12) . .
C13 C4 C3 119.7(13) . .
C4 C5 C6 124.1(14) . .
C4 C5 H5 117.9 . .
C6 C5 H5 117.9 . .
C7 C6 C5 117.0(15) . .
C7 C6 H6 121.5 . .
C5 C6 H6 121.5 . .
C6 C7 C8 124.8(14) . .
C6 C7 H7 117.6 . .
C8 C7 H7 117.6 . .
C9 C8 C7 127.3(13) . .
C9 C8 C13 117.6(14) . .
C7 C8 C13 115.1(13) . .
C10 C9 C8 122.6(15) . .
C10 C9 H9 118.7 . .
C8 C9 H9 118.7 . .
C9 C10 C11 123.5(15) . .
C9 C10 H10 118.2 . .
C11 C10 H10 118.2 . .
C10 C11 C12 117.8(15) . .
C10 C11 H11 121.1 . .
C12 C11 H11 121.1 . .
C11 C12 C13 120.1(13) . .
C11 C12 H12 119.9 . .
C13 C12 H12 119.9 . .
C4 C13 C12 121.5(13) . .
C4 C13 C8 120.3(14) . .
C12 C13 C8 118.3(12) . .
C30B N2 C20 55.1(10) . .
C30B N2 C40 147.3(13) . .
C20 N2 C40 133.0(14) . .
C30B N2 C50B 131.4(14) . .
C20 N2 C50B 151.0(14) . .
C40 N2 C50B 60.6(10) . .
C30B N2 C50 91.4(14) . .
C20 N2 C50 103.6(14) . .
C40 N2 C50 112.2(12) . .
C50B N2 C50 52.7(11) . .
C30B N2 C40B 110.2(13) . .
C20 N2 C40B 94.3(14) . .
C40 N2 C40B 45.5(9) . .
C50B N2 C40B 105.8(12) . .
C50 N2 C40B 157.5(13) . .
C30B N2 C20B 102.5(12) . .
C20 N2 C20B 50.5(12) . .
C40 N2 C20B 101.1(14) . .
C50B N2 C20B 106.3(13) . .
C50 N2 C20B 87.1(12) . .
C40B N2 C20B 94.0(13) . .
C30B N2 C30 51.0(10) . .
C20 N2 C30 102.8(8) . .
C40 N2 C30 101.7(11) . .
C50B N2 C30 97.3(12) . .
C50 N2 C30 97.4(8) . .
C40B N2 C30 91.8(10) . .
C20B N2 C30 153.0(12) . .
N2 C20 C21 102.1(14) . .
N2 C20 H20A 111.3 . .
C21 C20 H20A 111.3 . .
N2 C20 H20B 111.3 . .
C21 C20 H20B 111.3 . .
H20A C20 H20B 109.2 . .
C20 C21 C22 106.9(12) . .
C20 C21 H21A 110.3 . .
C22 C21 H21A 110.3 . .
C20 C21 H21B 110.3 . .
C22 C21 H21B 110.3 . .
H21A C21 H21B 108.6 . .
C23 C22 C21 108.6(18) . .
C23 C22 H22A 110 . .
C21 C22 H22A 110 . .
C23 C22 H22B 110 . .
C21 C22 H22B 110 . .
H22A C22 H22B 108.4 . .
C22 C23 H23A 109.5 . .
C22 C23 H23B 109.5 . .
H23A C23 H23B 109.5 . .
C22 C23 H23C 109.5 . .
H23A C23 H23C 109.5 . .
H23B C23 H23C 109.5 . .
C31 C30 N2 120.7(12) . .
C31 C30 H30A 107.1 . .
N2 C30 H30A 107.1 . .
C31 C30 H30B 107.1 . .
N2 C30 H30B 107.1 . .
H30A C30 H30B 106.8 . .
C32 C31 C30 109.8(13) . .
C32 C31 H31A 109.7 . .
C30 C31 H31A 109.7 . .
C32 C31 H31B 109.7 . .
C30 C31 H31B 109.7 . .
H31A C31 H31B 108.2 . .
C33 C32 C31 112.9(18) . .
C33 C32 H32A 109 . .
C31 C32 H32A 109 . .
C33 C32 H32B 109 . .
C31 C32 H32B 109 . .
H32A C32 H32B 107.8 . .
C32 C33 H33A 109.5 . .
C32 C33 H33B 109.5 . .
H33A C33 H33B 109.5 . .
C32 C33 H33C 109.5 . .
H33A C33 H33C 109.5 . .
H33B C33 H33C 109.5 . .
N2 C40 C41 111.8(12) . .
N2 C40 H40A 109.2 . .
C41 C40 H40A 109.2 . .
N2 C40 H40B 109.2 . .
C41 C40 H40B 109.2 . .
H40A C40 H40B 107.9 . .
C42 C41 C40 107.5(17) . .
C42 C41 H41A 110.2 . .
C40 C41 H41A 110.2 . .
C42 C41 H41B 110.2 . .
C40 C41 H41B 110.2 . .
H41A C41 H41B 108.5 . .
C41 C42 C43 106.7(18) . .
C41 C42 H42A 110.4 . .
C43 C42 H42A 110.4 . .
C41 C42 H42B 110.4 . .
C43 C42 H42B 110.4 . .
H42A C42 H42B 108.6 . .
C42 C43 H43A 109.5 . .
C42 C43 H43B 109.5 . .
H43A C43 H43B 109.5 . .
C42 C43 H43C 109.5 . .
H43A C43 H43C 109.5 . .
H43B C43 H43C 109.5 . .
C51 C50 N2 131(2) . .
C51 C50 H50A 104.6 . .
N2 C50 H50A 104.6 . .
C51 C50 H50B 104.6 . .
N2 C50 H50B 104.6 . .
H50A C50 H50B 105.7 . .
C50 C51 C52 157(3) . .
C50 C51 H51A 97 . .
C52 C51 H51A 97 . .
C50 C51 H51B 97 . .
C52 C51 H51B 97 . .
H51A C51 H51B 103.5 . .
C51 C52 C53 106(2) . .
C51 C52 H52A 110.5 . .
C53 C52 H52A 110.5 . .
C51 C52 H52B 110.5 . .
C53 C52 H52B 110.5 . .
H52A C52 H52B 108.7 . .
C52 C53 H53A 109.5 . .
C52 C53 H53B 109.5 . .
H53A C53 H53B 109.5 . .
C52 C53 H53C 109.5 . .
H53A C53 H53C 109.5 . .
H53B C53 H53C 109.5 . .
C22B C21B C20B 112.6(17) . .
C22B C21B H21C 109.1 . .
C20B C21B H21C 109.1 . .
C22B C21B H21D 109.1 . .
C20B C21B H21D 109.1 . .
H21C C21B H21D 107.8 . .
C21B C20B N2 125.3(15) . .
C21B C20B H20C 106 . .
N2 C20B H20C 106 . .
C21B C20B H20D 106 . .
N2 C20B H20D 106 . .
H20C C20B H20D 106.3 . .
C22B C23B H23D 109.5 . .
C22B C23B H23E 109.5 . .
H23D C23B H23E 109.5 . .
C22B C23B H23F 109.5 . .
H23D C23B H23F 109.5 . .
H23E C23B H23F 109.5 . .
C23B C22B C21B 114.3(18) . .
C23B C22B H22C 108.7 . .
C21B C22B H22C 108.7 . .
C23B C22B H22D 108.7 . .
C21B C22B H22D 108.7 . .
H22C C22B H22D 107.6 . .
N2 C30B C31B 106.3(13) . .
N2 C30B H30C 110.5 . .
C31B C30B H30C 110.5 . .
N2 C30B H30D 110.5 . .
C31B C30B H30D 110.5 . .
H30C C30B H30D 108.7 . .
C32B C31B C30B 108.9(14) . .
C32B C31B H31C 109.9 . .
C30B C31B H31C 109.9 . .
C32B C31B H31D 109.9 . .
C30B C31B H31D 109.9 . .
H31C C31B H31D 108.3 . .
C31B C32B C33B 107.6(17) . .
C31B C32B H32C 110.2 . .
C33B C32B H32C 110.2 . .
C31B C32B H32D 110.2 . .
C33B C32B H32D 110.2 . .
H32C C32B H32D 108.5 . .
C32B C33B H33D 109.5 . .
C32B C33B H33E 109.5 . .
H33D C33B H33E 109.5 . .
C32B C33B H33F 109.5 . .
H33D C33B H33F 109.5 . .
H33E C33B H33F 109.5 . .
C41B C40B N2 121.9(13) . .
C41B C40B H40C 106.9 . .
N2 C40B H40C 106.9 . .
C41B C40B H40D 106.9 . .
N2 C40B H40D 106.9 . .
H40C C40B H40D 106.7 . .
C42B C41B C40B 112.7(14) . .
C42B C41B H41C 109 . .
C40B C41B H41C 109 . .
C42B C41B H41D 109 . .
C40B C41B H41D 109 . .
H41C C41B H41D 107.8 . .
C41B C42B C43B 113.0(16) . .
C41B C42B H42C 109 . .
C43B C42B H42C 109 . .
C41B C42B H42D 109 . .
C43B C42B H42D 109 . .
H42C C42B H42D 107.8 . .
C42B C43B H43D 109.5 . .
C42B C43B H43E 109.5 . .
H43D C43B H43E 109.5 . .
C42B C43B H43F 109.5 . .
H43D C43B H43F 109.5 . .
H43E C43B H43F 109.5 . .
N2 C50B C51B 136.1(19) . .
N2 C50B H50C 103.1 . .
C51B C50B H50C 103.1 . .
N2 C50B H50D 103.1 . .
C51B C50B H50D 103.1 . .
H50C C50B H50D 105.1 . .
C52B C53B H53D 109.5 . .
C52B C53B H53E 109.5 . .
H53D C53B H53E 109.5 . .
C52B C53B H53F 109.5 . .
H53D C53B H53F 109.5 . .
H53E C53B H53F 109.5 . .
C52B C51B C50B 149(2) . .
C52B C51B H51C 99.6 . .
C50B C51B H51C 99.6 . .
C52B C51B H51D 99.6 . .
C50B C51B H51D 99.6 . .
H51C C51B H51D 104.1 . .
C51B C52B C53B 114.1(19) . .
C51B C52B H52C 108.7 . .
C53B C52B H52C 108.7 . .
C51B C52B H52D 108.7 . .
C53B C52B H52D 108.7 . .
H52C C52B H52D 107.6 . .

loop_
_geom_bond_atom_site_label_1
_geom_bond_atom_site_label_2
_geom_bond_distance
_geom_bond_site_symmetry_2
Pt1 C1 1.993(9) .
Pt1 C1 1.993(9) 10_545
Pt1 C2 2.000(9) .
Pt1 C2 2.000(9) 10_545
N1 C1 1.147(11) .
C2 C3 1.187(12) .
C3 C4 1.473(16) .
C4 C5 1.374(15) .
C4 C13 1.394(14) .
C5 C6 1.392(14) .
C5 H5 0.95 .
C6 C7 1.342(14) .
C6 H6 0.95 .
C7 C8 1.428(14) .
C7 H7 0.95 .
C8 C9 1.365(14) .
C8 C13 1.463(14) .
C9 C10 1.335(14) .
C9 H9 0.95 .
C10 C11 1.373(14) .
C10 H10 0.95 .
C11 C12 1.411(14) .
C11 H11 0.95 .
C12 C13 1.427(14) .
C12 H12 0.95 .
N2 C30B 1.415(16) .
N2 C20 1.418(15) .
N2 C40 1.449(15) .
N2 C50B 1.456(16) .
N2 C50 1.563(14) .
N2 C40B 1.630(14) .
N2 C20B 1.654(15) .
N2 C30 1.739(12) .
C20 C21 1.534(17) .
C20 H20A 0.99 .
C20 H20B 0.99 .
C21 C22 1.551(18) .
C21 H21A 0.99 .
C21 H21B 0.99 .
C22 C23 1.545(16) .
C22 H22A 0.99 .
C22 H22B 0.99 .
C23 H23A 0.98 .
C23 H23B 0.98 .
C23 H23C 0.98 .
C30 C31 1.539(18) .
C30 H30A 0.99 .
C30 H30B 0.99 .
C31 C32 1.510(17) .
C31 H31A 0.99 .
C31 H31B 0.99 .
C32 C33 1.455(18) .
C32 H32A 0.99 .
C32 H32B 0.99 .
C33 H33A 0.98 .
C33 H33B 0.98 .
C33 H33C 0.98 .
C40 C41 1.542(16) .
C40 H40A 0.99 .
C40 H40B 0.99 .
C41 C42 1.44(3) .
C41 H41A 0.99 .
C41 H41B 0.99 .
C42 C43 1.54(3) .
C42 H42A 0.99 .
C42 H42B 0.99 .
C43 H43A 0.98 .
C43 H43B 0.98 .
C43 H43C 0.98 .
C50 C51 1.222(17) .
C50 H50A 0.99 .
C50 H50B 0.99 .
C51 C52 1.460(18) .
C51 H51A 0.99 .
C51 H51B 0.99 .
C52 C53 1.498(17) .
C52 H52A 0.99 .
C52 H52B 0.99 .
C53 H53A 0.98 .
C53 H53B 0.98 .
C53 H53C 0.98 .
C21B C22B 1.493(17) .
C21B C20B 1.525(18) .
C21B H21C 0.99 .
C21B H21D 0.99 .
C20B H20C 0.99 .
C20B H20D 0.99 .
C23B C22B 1.458(18) .
C23B H23D 0.98 .
C23B H23E 0.98 .
C23B H23F 0.98 .
C22B H22C 0.99 .
C22B H22D 0.99 .
C30B C31B 1.546(17) .
C30B H30C 0.99 .
C30B H30D 0.99 .
C31B C32B 1.501(17) .
C31B H31C 0.99 .
C31B H31D 0.99 .
C32B C33B 1.544(17) .
C32B H32C 0.99 .
C32B H32D 0.99 .
C33B H33D 0.98 .
C33B H33E 0.98 .
C33B H33F 0.98 .
C40B C41B 1.519(17) .
C40B H40C 0.99 .
C40B H40D 0.99 .
C41B C42B 1.493(17) .
C41B H41C 0.99 .
C41B H41D 0.99 .
C42B C43B 1.512(13) .
C42B H42C 0.99 .
C42B H42D 0.99 .
C43B H43D 0.98 .
C43B H43E 0.98 .
C43B H43F 0.98 .
C50B C51B 1.516(17) .
C50B H50C 0.99 .
C50B H50D 0.99 .
C53B C52B 1.507(18) .
C53B H53D 0.98 .
C53B H53E 0.98 .
C53B H53F 0.98 .
C51B C52B 1.509(17) .
C51B H51C 0.99 .
C51B H51D 0.99 .
C52B H52C 0.99 .
C52B H52D 0.99 .

loop_
_platon_squeeze_void_nr
_platon_squeeze_void_average_x
_platon_squeeze_void_average_y
_platon_squeeze_void_average_z
_platon_squeeze_void_volume
_platon_squeeze_void_count_electrons
_platon_squeeze_void_content
1 0.000 0.000 -0.002 430 64 2CH3CH2OH.1H2O
2 0.333 0.667 0.686 429 63 2CH3CH2OH.1H2O
3 0.667 0.333 0.353 429 63 2CH3CH2OH.1H2O
